data_7061329
loop_
_publ_author_name
'Thombal, Raju S.'
'Aslam, Mohammad'
'Mohandoss, Sonaimuthu'
'Lee, Yong Rok'

_publ_section_title
;
 Rhodium-catalyzed cascade C--H activation/annulation/1,6-acyl migration:
 direct construction of free N--H indoles under mild conditions
;
_journal_issue 13
_journal_name_full 'New Journal of Chemistry'
_journal_page_first 6126
_journal_page_last 6133
_journal_paper_doi 10.1039/D2NJ00508E
_journal_volume 46
_journal_year 2022
_chemical_formula_moiety 'C31 H27 N O3 [+ solvent]'
_chemical_formula_sum 'C31 H27 N O3'
_chemical_formula_weight 461.53
_chemical_melting_point 367
_chemical_name_systematic '1-(2,3-Diphenyl-1H-indol-7-yl)-3-phenoxypropan-2-yl acetate'
_space_group_crystal_system triclinic
_space_group_IT_number 2
_space_group_name_Hall '-P 1'
_space_group_name_H-M_alt 'P -1'
_atom_sites_solution_hydrogens mixed
_audit_creation_method SHELXL-2014/7
_audit_update_record
;
2021-06-25 deposited with the CCDC.	2022-02-28 downloaded from the CCDC.
;
_cell_angle_alpha 99.9553(18)
_cell_angle_beta 105.4578(19)
_cell_angle_gamma 97.7123(19)
_cell_formula_units_Z 2
_cell_length_a 10.3312(6)
_cell_length_b 11.7235(6)
_cell_length_c 11.9422(6)
_cell_measurement_reflns_used 8303
_cell_measurement_temperature 223(2)
_cell_measurement_theta_max 28.08
_cell_measurement_theta_min 2.32
_cell_volume 1348.12(13)
_computing_cell_refinement 'Bruker SAINT'
_computing_data_collection 'Bruker APEX2'
_computing_data_reduction 'Bruker SAINT'
_computing_molecular_graphics 'Bruker SHELXTL'
_computing_publication_material 'Bruker SHELXTL'
_computing_structure_refinement 'SHELXL-2014/7 (Sheldrick, 2014)'
_computing_structure_solution 'Bruker SHELXTL'
_diffrn_ambient_temperature 223(2)
_diffrn_measured_fraction_theta_full 0.999
_diffrn_measured_fraction_theta_max 0.997
_diffrn_measurement_device_type 'PHOTON II M14'
_diffrn_measurement_method '\f and \w scans'
_diffrn_radiation_type MoK\a
_diffrn_radiation_wavelength 0.71073
_diffrn_reflns_av_R_equivalents 0.0636
_diffrn_reflns_av_unetI/netI 0.0381
_diffrn_reflns_Laue_measured_fraction_full 0.999
_diffrn_reflns_Laue_measured_fraction_max 0.997
_diffrn_reflns_limit_h_max 13
_diffrn_reflns_limit_h_min -13
_diffrn_reflns_limit_k_max 15
_diffrn_reflns_limit_k_min -15
_diffrn_reflns_limit_l_max 15
_diffrn_reflns_limit_l_min -15
_diffrn_reflns_number 43834
_diffrn_reflns_point_group_measured_fraction_full 0.999
_diffrn_reflns_point_group_measured_fraction_max 0.997
_diffrn_reflns_theta_full 25.242
_diffrn_reflns_theta_max 28.349
_diffrn_reflns_theta_min 1.796
_exptl_absorpt_coefficient_mu 0.073
_exptl_absorpt_correction_T_max 0.7457
_exptl_absorpt_correction_T_min 0.7046
_exptl_absorpt_correction_type multi-scan
_exptl_absorpt_process_details 'Bruker SADABS'
_exptl_crystal_colour colourless
_exptl_crystal_density_diffrn 1.137
_exptl_crystal_description block
_exptl_crystal_F_000 488
_exptl_crystal_recrystallization_method 'Re-crystallisation from solvent: Hexane/EtOAc'
_exptl_crystal_size_max 0.291
_exptl_crystal_size_mid 0.201
_exptl_crystal_size_min 0.140
_refine_diff_density_max 0.271
_refine_diff_density_min -0.259
_refine_diff_density_rms 0.046
_refine_ls_extinction_method none
_refine_ls_goodness_of_fit_ref 1.038
_refine_ls_hydrogen_treatment mixed
_refine_ls_matrix_type full
_refine_ls_number_parameters 321
_refine_ls_number_reflns 6716
_refine_ls_number_restraints 0
_refine_ls_restrained_S_all 1.038
_refine_ls_R_factor_all 0.0911
_refine_ls_R_factor_gt 0.0549
_refine_ls_shift/su_max 0.000
_refine_ls_shift/su_mean 0.000
_refine_ls_structure_factor_coef Fsqd
_refine_ls_weighting_details 'w=1/[\s^2^(Fo^2^)+(0.0562P)^2^+0.6257P] where P=(Fo^2^+2Fc^2^)/3'
_refine_ls_weighting_scheme calc
_refine_ls_wR_factor_gt 0.1313
_refine_ls_wR_factor_ref 0.1541
_reflns_Friedel_coverage 0.000
_reflns_number_gt 4493
_reflns_number_total 6716
_reflns_threshold_expression 'I > 2\s(I)'
_cod_data_source_file d2nj00508e2.cif
_cod_data_source_block Raju505_sq
_cod_depositor_comments
;
The following automatic conversions were performed:

data item '_exptl_absorpt_correction_type' value 'Multi-scan' was
changed to 'multi-scan' in accordance with the
/home/data/users/saulius/crontab/automatic-downloads/rss-feeds/RSC/lib/dictionaries/cif_core.dic
dictionary named 'cif_core.dic' version 2.4.2 last updated on
2011-04-26.

Automatic conversion script
Id: cif_fix_values 7556 2019-12-06 15:28:31Z antanas 

 Adding full bibliography for 7061329.cif.
;
_cod_original_cell_volume 1348.11(13)
_cod_database_code 7061329
_shelx_shelxl_version_number 2014/7
_shelx_space_group_comment
; 
The symmetry employed for this shelxl refinement is uniquely defined 
by the following loop, which should always be used as a source of 
symmetry information in preference to the above space-group names. 
They are only intended as comments. 
;
_shelx_estimated_absorpt_t_min 0.979
_shelx_estimated_absorpt_t_max 0.990

loop_
_space_group_symop_operation_xyz
'x, y, z'
'-x, -y, -z'

loop_
_atom_site_label
_atom_site_type_symbol
_atom_site_fract_x
_atom_site_fract_y
_atom_site_fract_z
_atom_site_U_iso_or_equiv
_atom_site_adp_type
_atom_site_occupancy
_atom_site_site_symmetry_order
_atom_site_calc_flag
_atom_site_refinement_flags_posn
_atom_site_refinement_flags_adp
_atom_site_refinement_flags_occupancy
_atom_site_disorder_assembly
_atom_site_disorder_group
N1 N 0.16726(16) -0.04055(13) 0.10936(14) 0.0333(3) Uani 1 1 d . . . . .
H1 H 0.208(2) -0.010(2) 0.065(2) 0.049(6) Uiso 1 1 d . . . . .
C1 C 0.17047(18) -0.15382(15) 0.12726(15) 0.0315(4) Uani 1 1 d . . . . .
C2 C 0.10739(19) -0.16997(15) 0.21366(16) 0.0329(4) Uani 1 1 d . . . . .
C3 C 0.06724(18) -0.06067(15) 0.25206(16) 0.0329(4) Uani 1 1 d . . . . .
C4 C -0.0005(2) -0.02304(17) 0.33501(17) 0.0393(4) Uani 1 1 d . . . . .
H4 H -0.0270 -0.0737 0.3813 0.047 Uiso 1 1 calc R U . . .
C5 C -0.0272(2) 0.08924(17) 0.34721(18) 0.0434(5) Uani 1 1 d . . . . .
H5 H -0.0718 0.1157 0.4030 0.052 Uiso 1 1 calc R U . . .
C6 C 0.0107(2) 0.16527(16) 0.27798(18) 0.0403(4) Uani 1 1 d . . . . .
H6 H -0.0100 0.2414 0.2882 0.048 Uiso 1 1 calc R U . . .
C7 C 0.07764(18) 0.13179(15) 0.19514(16) 0.0343(4) Uani 1 1 d . . . . .
C8 C 0.10531(18) 0.01746(15) 0.18428(15) 0.0321(4) Uani 1 1 d . . . . .
C9 C 0.23926(19) -0.23130(15) 0.06163(16) 0.0336(4) Uani 1 1 d . . . . .
C10 C 0.2705(2) -0.20664(16) -0.03942(17) 0.0403(4) Uani 1 1 d . . . . .
H10 H 0.2459 -0.1400 -0.0673 0.048 Uiso 1 1 calc R U . . .
C11 C 0.3372(2) -0.27913(18) -0.09916(18) 0.0454(5) Uani 1 1 d . . . . .
H11 H 0.3584 -0.2607 -0.1666 0.054 Uiso 1 1 calc R U . . .
C12 C 0.3728(2) -0.37785(18) -0.06083(19) 0.0453(5) Uani 1 1 d . . . . .
H12 H 0.4168 -0.4274 -0.1026 0.054 Uiso 1 1 calc R U . . .
C13 C 0.3437(2) -0.40364(18) 0.0391(2) 0.0478(5) Uani 1 1 d . . . . .
H13 H 0.3679 -0.4710 0.0656 0.057 Uiso 1 1 calc R U . . .
C14 C 0.2789(2) -0.33065(17) 0.10076(19) 0.0425(5) Uani 1 1 d . . . . .
H14 H 0.2614 -0.3481 0.1698 0.051 Uiso 1 1 calc R U . . .
C15 C 0.08176(19) -0.27699(16) 0.26079(17) 0.0351(4) Uani 1 1 d . . . . .
C16 C 0.0033(2) -0.38281(17) 0.1879(2) 0.0481(5) Uani 1 1 d . . . . .
H16 H -0.0362 -0.3873 0.1063 0.058 Uiso 1 1 calc R U . . .
C17 C -0.0171(3) -0.48195(19) 0.2348(3) 0.0620(7) Uani 1 1 d . . . . .
H17 H -0.0690 -0.5534 0.1846 0.074 Uiso 1 1 calc R U . . .
C18 C 0.0380(3) -0.4761(2) 0.3539(3) 0.0686(8) Uani 1 1 d . . . . .
H18 H 0.0241 -0.5435 0.3851 0.082 Uiso 1 1 calc R U . . .
C19 C 0.1134(3) -0.3720(2) 0.4275(2) 0.0634(7) Uani 1 1 d . . . . .
H19 H 0.1507 -0.3679 0.5093 0.076 Uiso 1 1 calc R U . . .
C20 C 0.1349(2) -0.27232(19) 0.38151(19) 0.0471(5) Uani 1 1 d . . . . .
H20 H 0.1860 -0.2010 0.4327 0.057 Uiso 1 1 calc R U . . .
C21 C 0.11378(19) 0.20918(16) 0.11526(17) 0.0374(4) Uani 1 1 d . . . . .
H21A H 0.0671 0.2764 0.1216 0.045 Uiso 1 1 calc R U . . .
H21B H 0.0787 0.1642 0.0327 0.045 Uiso 1 1 calc R U . . .
C22 C 0.2667(2) 0.25597(15) 0.14277(16) 0.0361(4) Uani 1 1 d . . . . .
H22 H 0.3196 0.1956 0.1680 0.043 Uiso 1 1 calc R U . . .
O1 O 0.29271(14) 0.28580(11) 0.03646(12) 0.0414(3) Uani 1 1 d . . . . .
C23 C 0.2988(2) 0.19574(18) -0.04715(18) 0.0441(5) Uani 1 1 d . . . . .
O2 O 0.29069(18) 0.09518(12) -0.03498(14) 0.0561(4) Uani 1 1 d . . . . .
C24 C 0.3146(3) 0.2347(2) -0.1561(2) 0.0579(6) Uani 1 1 d . . . . .
H24A H 0.2531 0.1797 -0.2263 0.087 Uiso 1 1 calc R U . . .
H24B H 0.4082 0.2369 -0.1579 0.087 Uiso 1 1 calc R U . . .
H24C H 0.2928 0.3127 -0.1549 0.087 Uiso 1 1 calc R U . . .
C25 C 0.31322(19) 0.36813(16) 0.23731(17) 0.0383(4) Uani 1 1 d . . . . .
H25A H 0.2717 0.4315 0.2073 0.046 Uiso 1 1 calc R U . . .
H25B H 0.2853 0.3567 0.3075 0.046 Uiso 1 1 calc R U . . .
O3 O 0.45833(14) 0.39869(12) 0.26840(12) 0.0437(3) Uani 1 1 d . . . . .
C26 C 0.5198(2) 0.50843(16) 0.33954(16) 0.0378(4) Uani 1 1 d . . . . .
C27 C 0.6595(2) 0.53980(19) 0.35837(18) 0.0456(5) Uani 1 1 d . . . . .
H27 H 0.7067 0.4866 0.3251 0.055 Uiso 1 1 calc R U . . .
C28 C 0.7290(2) 0.6494(2) 0.4262(2) 0.0540(6) Uani 1 1 d . . . . .
H28 H 0.8235 0.6708 0.4383 0.065 Uiso 1 1 calc R U . . .
C29 C 0.6614(3) 0.7276(2) 0.4762(2) 0.0606(6) Uani 1 1 d . . . . .
H29 H 0.7089 0.8024 0.5218 0.073 Uiso 1 1 calc R U . . .
C30 C 0.5229(3) 0.6948(2) 0.4586(2) 0.0592(6) Uani 1 1 d . . . . .
H30 H 0.4765 0.7477 0.4934 0.071 Uiso 1 1 calc R U . . .
C31 C 0.4510(2) 0.58518(18) 0.39059(18) 0.0460(5) Uani 1 1 d . . . . .
H31 H 0.3567 0.5636 0.3795 0.055 Uiso 1 1 calc R U . . .

loop_
_atom_site_aniso_label
_atom_site_aniso_U_11
_atom_site_aniso_U_22
_atom_site_aniso_U_33
_atom_site_aniso_U_23
_atom_site_aniso_U_13
_atom_site_aniso_U_12
N1 0.0393(9) 0.0274(7) 0.0368(8) 0.0108(6) 0.0154(7) 0.0054(6)
C1 0.0354(9) 0.0264(8) 0.0326(9) 0.0081(7) 0.0093(7) 0.0046(7)
C2 0.0355(10) 0.0286(8) 0.0350(9) 0.0094(7) 0.0104(7) 0.0042(7)
C3 0.0338(9) 0.0301(9) 0.0339(9) 0.0077(7) 0.0097(7) 0.0032(7)
C4 0.0417(11) 0.0381(10) 0.0407(10) 0.0109(8) 0.0159(9) 0.0063(8)
C5 0.0468(12) 0.0422(11) 0.0450(11) 0.0065(9) 0.0207(9) 0.0107(9)
C6 0.0412(11) 0.0317(9) 0.0482(11) 0.0062(8) 0.0139(9) 0.0094(8)
C7 0.0320(9) 0.0302(9) 0.0381(9) 0.0087(7) 0.0061(8) 0.0043(7)
C8 0.0327(9) 0.0290(8) 0.0334(9) 0.0069(7) 0.0090(7) 0.0031(7)
C9 0.0337(9) 0.0304(9) 0.0358(9) 0.0067(7) 0.0109(7) 0.0026(7)
C10 0.0506(12) 0.0334(9) 0.0407(10) 0.0116(8) 0.0172(9) 0.0088(8)
C11 0.0539(13) 0.0453(11) 0.0413(10) 0.0087(9) 0.0226(10) 0.0084(9)
C12 0.0436(12) 0.0430(11) 0.0512(12) 0.0051(9) 0.0194(10) 0.0107(9)
C13 0.0505(13) 0.0413(11) 0.0634(13) 0.0202(10) 0.0267(11) 0.0179(9)
C14 0.0490(12) 0.0415(11) 0.0482(11) 0.0191(9) 0.0231(10) 0.0168(9)
C15 0.0351(10) 0.0316(9) 0.0452(10) 0.0137(8) 0.0182(8) 0.0088(7)
C16 0.0433(12) 0.0344(10) 0.0662(14) 0.0130(9) 0.0156(10) 0.0044(8)
C17 0.0522(14) 0.0341(11) 0.111(2) 0.0229(12) 0.0385(15) 0.0070(10)
C18 0.0851(19) 0.0503(14) 0.111(2) 0.0486(15) 0.0676(18) 0.0319(13)
C19 0.091(2) 0.0634(16) 0.0678(15) 0.0408(13) 0.0496(15) 0.0383(14)
C20 0.0607(14) 0.0459(11) 0.0468(11) 0.0190(9) 0.0263(10) 0.0187(10)
C21 0.0366(10) 0.0302(9) 0.0452(10) 0.0125(8) 0.0090(8) 0.0059(7)
C22 0.0409(10) 0.0309(9) 0.0389(10) 0.0121(7) 0.0133(8) 0.0062(8)
O1 0.0518(9) 0.0327(7) 0.0410(7) 0.0115(6) 0.0163(6) 0.0029(6)
C23 0.0480(12) 0.0390(11) 0.0441(11) 0.0070(8) 0.0173(9) -0.0002(9)
O2 0.0805(12) 0.0368(8) 0.0570(9) 0.0086(7) 0.0337(9) 0.0067(7)
C24 0.0720(16) 0.0556(14) 0.0448(12) 0.0112(10) 0.0231(12) -0.0040(12)
C25 0.0372(10) 0.0335(9) 0.0452(10) 0.0090(8) 0.0146(8) 0.0045(8)
O3 0.0376(8) 0.0383(7) 0.0507(8) 0.0002(6) 0.0143(6) 0.0014(6)
C26 0.0431(11) 0.0361(10) 0.0322(9) 0.0076(7) 0.0101(8) 0.0024(8)
C27 0.0416(11) 0.0493(12) 0.0426(11) 0.0081(9) 0.0108(9) 0.0031(9)
C28 0.0456(13) 0.0551(13) 0.0497(12) 0.0106(10) 0.0029(10) -0.0060(10)
C29 0.0658(16) 0.0427(12) 0.0553(14) 0.0038(10) -0.0007(12) -0.0040(11)
C30 0.0649(16) 0.0450(12) 0.0566(14) -0.0022(10) 0.0076(12) 0.0109(11)
C31 0.0472(12) 0.0426(11) 0.0457(11) 0.0056(9) 0.0132(9) 0.0062(9)

loop_
_atom_type_symbol
_atom_type_description
_atom_type_scat_dispersion_real
_atom_type_scat_dispersion_imag
_atom_type_scat_source
C C 0.0033 0.0016 'International Tables Vol C Tables 4.2.6.8 and 6.1.1.4'
H H 0.0000 0.0000 'International Tables Vol C Tables 4.2.6.8 and 6.1.1.4'
N N 0.0061 0.0033 'International Tables Vol C Tables 4.2.6.8 and 6.1.1.4'
O O 0.0106 0.0060 'International Tables Vol C Tables 4.2.6.8 and 6.1.1.4'

loop_
_geom_angle_atom_site_label_1
_geom_angle_atom_site_label_2
_geom_angle_atom_site_label_3
_geom_angle
_geom_angle_site_symmetry_1
_geom_angle_site_symmetry_3
_geom_angle_publ_flag
C8 N1 C1 109.72(15) . . ?
C8 N1 H1 125.8(15) . . ?
C1 N1 H1 123.9(15) . . ?
N1 C1 C2 108.46(15) . . ?
N1 C1 C9 119.80(15) . . ?
C2 C1 C9 131.69(16) . . ?
C1 C2 C3 107.02(15) . . ?
C1 C2 C15 128.85(16) . . ?
C3 C2 C15 124.12(16) . . ?
C4 C3 C8 119.13(16) . . ?
C4 C3 C2 133.82(17) . . ?
C8 C3 C2 107.03(15) . . ?
C5 C4 C3 118.63(18) . . ?
C5 C4 H4 120.7 . . ?
C3 C4 H4 120.7 . . ?
C4 C5 C6 121.25(18) . . ?
C4 C5 H5 119.4 . . ?
C6 C5 H5 119.4 . . ?
C7 C6 C5 122.03(17) . . ?
C7 C6 H6 119.0 . . ?
C5 C6 H6 119.0 . . ?
C6 C7 C8 116.14(16) . . ?
C6 C7 C21 123.34(16) . . ?
C8 C7 C21 120.45(16) . . ?
N1 C8 C7 129.42(16) . . ?
N1 C8 C3 107.75(15) . . ?
C7 C8 C3 122.82(16) . . ?
C10 C9 C14 117.74(17) . . ?
C10 C9 C1 121.37(16) . . ?
C14 C9 C1 120.86(16) . . ?
C11 C10 C9 120.80(18) . . ?
C11 C10 H10 119.6 . . ?
C9 C10 H10 119.6 . . ?
C12 C11 C10 120.63(19) . . ?
C12 C11 H11 119.7 . . ?
C10 C11 H11 119.7 . . ?
C11 C12 C13 119.60(19) . . ?
C11 C12 H12 120.2 . . ?
C13 C12 H12 120.2 . . ?
C12 C13 C14 120.25(19) . . ?
C12 C13 H13 119.9 . . ?
C14 C13 H13 119.9 . . ?
C13 C14 C9 120.94(18) . . ?
C13 C14 H14 119.5 . . ?
C9 C14 H14 119.5 . . ?
C20 C15 C16 118.28(18) . . ?
C20 C15 C2 119.70(17) . . ?
C16 C15 C2 122.01(18) . . ?
C17 C16 C15 120.5(2) . . ?
C17 C16 H16 119.8 . . ?
C15 C16 H16 119.8 . . ?
C18 C17 C16 120.4(2) . . ?
C18 C17 H17 119.8 . . ?
C16 C17 H17 119.8 . . ?
C17 C18 C19 120.0(2) . . ?
C17 C18 H18 120.0 . . ?
C19 C18 H18 120.0 . . ?
C18 C19 C20 120.2(2) . . ?
C18 C19 H19 119.9 . . ?
C20 C19 H19 119.9 . . ?
C15 C20 C19 120.7(2) . . ?
C15 C20 H20 119.7 . . ?
C19 C20 H20 119.7 . . ?
C7 C21 C22 114.71(15) . . ?
C7 C21 H21A 108.6 . . ?
C22 C21 H21A 108.6 . . ?
C7 C21 H21B 108.6 . . ?
C22 C21 H21B 108.6 . . ?
H21A C21 H21B 107.6 . . ?
O1 C22 C25 106.26(14) . . ?
O1 C22 C21 108.82(15) . . ?
C25 C22 C21 111.38(15) . . ?
O1 C22 H22 110.1 . . ?
C25 C22 H22 110.1 . . ?
C21 C22 H22 110.1 . . ?
C23 O1 C22 116.51(14) . . ?
O2 C23 O1 123.34(18) . . ?
O2 C23 C24 124.56(19) . . ?
O1 C23 C24 112.10(17) . . ?
C23 C24 H24A 109.5 . . ?
C23 C24 H24B 109.5 . . ?
H24A C24 H24B 109.5 . . ?
C23 C24 H24C 109.5 . . ?
H24A C24 H24C 109.5 . . ?
H24B C24 H24C 109.5 . . ?
O3 C25 C22 108.22(15) . . ?
O3 C25 H25A 110.1 . . ?
C22 C25 H25A 110.1 . . ?
O3 C25 H25B 110.1 . . ?
C22 C25 H25B 110.1 . . ?
H25A C25 H25B 108.4 . . ?
C26 O3 C25 117.38(14) . . ?
O3 C26 C31 123.98(18) . . ?
O3 C26 C27 115.80(17) . . ?
C31 C26 C27 120.23(19) . . ?
C28 C27 C26 119.8(2) . . ?
C28 C27 H27 120.1 . . ?
C26 C27 H27 120.1 . . ?
C29 C28 C27 120.7(2) . . ?
C29 C28 H28 119.7 . . ?
C27 C28 H28 119.7 . . ?
C28 C29 C30 119.1(2) . . ?
C28 C29 H29 120.4 . . ?
C30 C29 H29 120.4 . . ?
C29 C30 C31 121.2(2) . . ?
C29 C30 H30 119.4 . . ?
C31 C30 H30 119.4 . . ?
C26 C31 C30 119.0(2) . . ?
C26 C31 H31 120.5 . . ?
C30 C31 H31 120.5 . . ?

loop_
_geom_bond_atom_site_label_1
_geom_bond_atom_site_label_2
_geom_bond_distance
_geom_bond_site_symmetry_2
_geom_bond_publ_flag
N1 C8 1.373(2) . ?
N1 C1 1.384(2) . ?
N1 H1 0.85(2) . ?
C1 C2 1.385(2) . ?
C1 C9 1.473(2) . ?
C2 C3 1.437(2) . ?
C2 C15 1.482(2) . ?
C3 C4 1.402(3) . ?
C3 C8 1.407(2) . ?
C4 C5 1.372(3) . ?
C4 H4 0.9400 . ?
C5 C6 1.402(3) . ?
C5 H5 0.9400 . ?
C6 C7 1.384(3) . ?
C6 H6 0.9400 . ?
C7 C8 1.399(2) . ?
C7 C21 1.507(2) . ?
C9 C10 1.395(2) . ?
C9 C14 1.399(3) . ?
C10 C11 1.384(3) . ?
C10 H10 0.9400 . ?
C11 C12 1.376(3) . ?
C11 H11 0.9400 . ?
C12 C13 1.378(3) . ?
C12 H12 0.9400 . ?
C13 C14 1.386(3) . ?
C13 H13 0.9400 . ?
C14 H14 0.9400 . ?
C15 C20 1.388(3) . ?
C15 C16 1.391(3) . ?
C16 C17 1.390(3) . ?
C16 H16 0.9400 . ?
C17 C18 1.369(4) . ?
C17 H17 0.9400 . ?
C18 C19 1.371(4) . ?
C18 H18 0.9400 . ?
C19 C20 1.390(3) . ?
C19 H19 0.9400 . ?
C20 H20 0.9400 . ?
C21 C22 1.528(3) . ?
C21 H21A 0.9800 . ?
C21 H21B 0.9800 . ?
C22 O1 1.455(2) . ?
C22 C25 1.504(3) . ?
C22 H22 0.9900 . ?
O1 C23 1.343(2) . ?
C23 O2 1.207(2) . ?
C23 C24 1.492(3) . ?
C24 H24A 0.9700 . ?
C24 H24B 0.9700 . ?
C24 H24C 0.9700 . ?
C25 O3 1.424(2) . ?
C25 H25A 0.9800 . ?
C25 H25B 0.9800 . ?
O3 C26 1.377(2) . ?
C26 C31 1.378(3) . ?
C26 C27 1.387(3) . ?
C27 C28 1.380(3) . ?
C27 H27 0.9400 . ?
C28 C29 1.375(4) . ?
C28 H28 0.9400 . ?
C29 C30 1.380(4) . ?
C29 H29 0.9400 . ?
C30 C31 1.387(3) . ?
C30 H30 0.9400 . ?
C31 H31 0.9400 . ?

loop_
_geom_torsion_atom_site_label_1
_geom_torsion_atom_site_label_2
_geom_torsion_atom_site_label_3
_geom_torsion_atom_site_label_4
_geom_torsion
_geom_torsion_site_symmetry_1
_geom_torsion_site_symmetry_2
_geom_torsion_site_symmetry_3
_geom_torsion_site_symmetry_4
_geom_torsion_publ_flag
C8 N1 C1 C2 1.1(2) . . . . ?
C8 N1 C1 C9 -176.54(16) . . . . ?
N1 C1 C2 C3 -1.5(2) . . . . ?
C9 C1 C2 C3 175.71(18) . . . . ?
N1 C1 C2 C15 177.98(18) . . . . ?
C9 C1 C2 C15 -4.8(3) . . . . ?
C1 C2 C3 C4 179.3(2) . . . . ?
C15 C2 C3 C4 -0.2(3) . . . . ?
C1 C2 C3 C8 1.4(2) . . . . ?
C15 C2 C3 C8 -178.12(17) . . . . ?
C8 C3 C4 C5 0.0(3) . . . . ?
C2 C3 C4 C5 -177.8(2) . . . . ?
C3 C4 C5 C6 0.6(3) . . . . ?
C4 C5 C6 C7 -0.6(3) . . . . ?
C5 C6 C7 C8 0.1(3) . . . . ?
C5 C6 C7 C21 176.98(18) . . . . ?
C1 N1 C8 C7 -178.60(18) . . . . ?
C1 N1 C8 C3 -0.2(2) . . . . ?
C6 C7 C8 N1 178.72(18) . . . . ?
C21 C7 C8 N1 1.7(3) . . . . ?
C6 C7 C8 C3 0.5(3) . . . . ?
C21 C7 C8 C3 -176.53(17) . . . . ?
C4 C3 C8 N1 -179.07(17) . . . . ?
C2 C3 C8 N1 -0.8(2) . . . . ?
C4 C3 C8 C7 -0.5(3) . . . . ?
C2 C3 C8 C7 177.80(17) . . . . ?
N1 C1 C9 C10 -16.8(3) . . . . ?
C2 C1 C9 C10 166.26(19) . . . . ?
N1 C1 C9 C14 161.43(18) . . . . ?
C2 C1 C9 C14 -15.5(3) . . . . ?
C14 C9 C10 C11 0.7(3) . . . . ?
C1 C9 C10 C11 178.92(18) . . . . ?
C9 C10 C11 C12 0.7(3) . . . . ?
C10 C11 C12 C13 -1.1(3) . . . . ?
C11 C12 C13 C14 0.0(3) . . . . ?
C12 C13 C14 C9 1.4(3) . . . . ?
C10 C9 C14 C13 -1.7(3) . . . . ?
C1 C9 C14 C13 -179.98(19) . . . . ?
C1 C2 C15 C20 121.4(2) . . . . ?
C3 C2 C15 C20 -59.2(3) . . . . ?
C1 C2 C15 C16 -59.8(3) . . . . ?
C3 C2 C15 C16 119.7(2) . . . . ?
C20 C15 C16 C17 -2.0(3) . . . . ?
C2 C15 C16 C17 179.11(19) . . . . ?
C15 C16 C17 C18 1.1(3) . . . . ?
C16 C17 C18 C19 0.2(4) . . . . ?
C17 C18 C19 C20 -0.4(4) . . . . ?
C16 C15 C20 C19 1.8(3) . . . . ?
C2 C15 C20 C19 -179.29(19) . . . . ?
C18 C19 C20 C15 -0.6(3) . . . . ?
C6 C7 C21 C22 110.9(2) . . . . ?
C8 C7 C21 C22 -72.3(2) . . . . ?
C7 C21 C22 O1 156.93(15) . . . . ?
C7 C21 C22 C25 -86.26(19) . . . . ?
C25 C22 O1 C23 160.38(16) . . . . ?
C21 C22 O1 C23 -79.6(2) . . . . ?
C22 O1 C23 O2 -3.8(3) . . . . ?
C22 O1 C23 C24 175.43(17) . . . . ?
O1 C22 C25 O3 -68.52(18) . . . . ?
C21 C22 C25 O3 173.12(14) . . . . ?
C22 C25 O3 C26 169.79(15) . . . . ?
C25 O3 C26 C31 6.1(3) . . . . ?
C25 O3 C26 C27 -173.87(17) . . . . ?
O3 C26 C27 C28 178.42(18) . . . . ?
C31 C26 C27 C28 -1.5(3) . . . . ?
C26 C27 C28 C29 0.6(3) . . . . ?
C27 C28 C29 C30 0.5(4) . . . . ?
C28 C29 C30 C31 -0.7(4) . . . . ?
O3 C26 C31 C30 -178.56(19) . . . . ?
C27 C26 C31 C30 1.4(3) . . . . ?
C29 C30 C31 C26 -0.3(4) . . . . ?
